data_2214043
loop_
_publ_author_name
'Ding, Xiao-Ling'
'Dong, Wen-Liang'
'Xia, Yong'
'Zhao, Bao-Xiang'

_publ_section_title
;1-(4-<i>tert</i>-Butylbenzyl)-3-(4-chlorophenyl)-1<i>H</i>-pyrazole-5-carboxylic
 acid
;
_journal_coeditor_code BG2063
_journal_issue 7
_journal_name_full 'Acta Crystallographica Section E'
_journal_page_first o3125
_journal_page_last o3125
_journal_paper_doi 10.1107/S1600536807027006
_journal_volume 63
_journal_year 2007
_chemical_formula_iupac 'C21 H21 Cl N2 O2'
_chemical_formula_moiety 'C21 H21 Cl N2 O2'
_chemical_formula_sum 'C21 H21 Cl N2 O2'
_chemical_formula_weight 368.85
_chemical_name_systematic
;1-(4-<i>tert</i>-Butylbenzyl)-3-(4-chlorophenyl)-1<i>H</i>-pyrazole-5-carboxylic
acid
;
_space_group_IT_number 2
_symmetry_cell_setting triclinic
_symmetry_space_group_name_Hall '-P 1'
_symmetry_space_group_name_H-M 'P -1'
_atom_sites_solution_hydrogens geom
_atom_sites_solution_primary direct
_atom_sites_solution_secondary difmap
_audit_creation_method SHELXL-97
_cell_angle_alpha 105.714(2)
_cell_angle_beta 102.7140(10)
_cell_angle_gamma 96.003(2)
_cell_formula_units_Z 2
_cell_length_a 6.68350(10)
_cell_length_b 12.3218(3)
_cell_length_c 12.6783(3)
_cell_measurement_reflns_used 3163
_cell_measurement_temperature 293(2)
_cell_measurement_theta_max 23.58
_cell_measurement_theta_min 2.80
_cell_volume 965.32(4)
_computing_cell_refinement APEX2
_computing_data_collection 'APEX2 (Bruker, 2005)'
_computing_data_reduction APEX2
_computing_molecular_graphics 'SHELXTL (Bruker, 1997)'
_computing_publication_material 'WinGX (Farrugia, 1999)'
_computing_structure_refinement 'SHELXL97 (Sheldrick, 1997)'
_computing_structure_solution 'SIR97 (Altomare <i>et al.</i>,  1999)'
_diffrn_ambient_temperature 293(2)
_diffrn_measured_fraction_theta_full 0.991
_diffrn_measured_fraction_theta_max 0.991
_diffrn_measurement_device_type 'Bruker APEX II CCD area-detector'
_diffrn_measurement_method '\f and \w'
_diffrn_radiation_monochromator graphite
_diffrn_radiation_source 'fine-focus sealed tube'
_diffrn_radiation_type MoK\a
_diffrn_radiation_wavelength 0.71073
_diffrn_reflns_av_R_equivalents 0.0259
_diffrn_reflns_av_sigmaI/netI 0.0255
_diffrn_reflns_limit_h_max 8
_diffrn_reflns_limit_h_min -8
_diffrn_reflns_limit_k_max 15
_diffrn_reflns_limit_k_min -15
_diffrn_reflns_limit_l_max 16
_diffrn_reflns_limit_l_min -16
_diffrn_reflns_number 15167
_diffrn_reflns_theta_full 27.53
_diffrn_reflns_theta_max 27.53
_diffrn_reflns_theta_min 1.74
_diffrn_standards_decay_% 0
_diffrn_standards_number 0
_exptl_absorpt_coefficient_mu 0.215
_exptl_absorpt_correction_T_max 0.9803
_exptl_absorpt_correction_T_min 0.9045
_exptl_absorpt_correction_type multi-scan
_exptl_absorpt_process_details '(APEX2; Bruker, 2005)'
_exptl_crystal_colour colourless
_exptl_crystal_density_diffrn 1.269
_exptl_crystal_density_method 'not measured'
_exptl_crystal_description plate
_exptl_crystal_F_000 388
_exptl_crystal_size_max 0.48
_exptl_crystal_size_mid 0.24
_exptl_crystal_size_min 0.09
_refine_diff_density_max 0.255
_refine_diff_density_min -0.166
_refine_ls_extinction_method none
_refine_ls_goodness_of_fit_ref 0.920
_refine_ls_hydrogen_treatment constr
_refine_ls_matrix_type full
_refine_ls_number_parameters 239
_refine_ls_number_reflns 4403
_refine_ls_number_restraints 0
_refine_ls_restrained_S_all 0.920
_refine_ls_R_factor_all 0.0848
_refine_ls_R_factor_gt 0.0499
_refine_ls_shift/su_max 0.000
_refine_ls_shift/su_mean 0.000
_refine_ls_structure_factor_coef Fsqd
_refine_ls_weighting_details 'calc w=1/[\s^2^(Fo^2^)+(0.1P)^2^+0.244P] where P=(Fo^2^+2Fc^2^)/3'
_refine_ls_weighting_scheme calc
_refine_ls_wR_factor_gt 0.1479
_refine_ls_wR_factor_ref 0.1818
_reflns_number_gt 2700
_reflns_number_total 4403
_reflns_threshold_expression I>2\s(I)
_cod_data_source_file bg2063.cif
_cod_data_source_block I
_cod_database_code 2214043
_cod_database_fobs_code 2214043

loop_
_symmetry_equiv_pos_as_xyz
'x, y, z'
'-x, -y, -z'

loop_
_atom_site_type_symbol
_atom_site_label
_atom_site_fract_x
_atom_site_fract_y
_atom_site_fract_z
_atom_site_U_iso_or_equiv
_atom_site_adp_type
_atom_site_calc_flag
_atom_site_refinement_flags
_atom_site_occupancy
C C1 0.1226(4) 0.07086(19) 0.3376(2) 0.0712(6) Uani d . 1
C C2 0.2138(4) 0.1251(2) 0.2756(2) 0.0882(8) Uani d . 1
H H2 0.1396 0.1232 0.2037 0.106 Uiso calc R 1
C C3 0.4169(4) 0.1832(2) 0.3194(2) 0.0844(7) Uani d . 1
H H3 0.4781 0.2203 0.2764 0.101 Uiso calc R 1
C C4 0.5299(3) 0.18702(17) 0.42565(18) 0.0614(5) Uani d . 1
C C5 0.4330(4) 0.1310(2) 0.4865(2) 0.0762(6) Uani d . 1
H H5 0.5053 0.1331 0.5588 0.091 Uiso calc R 1
C C6 0.2311(4) 0.0718(2) 0.4422(2) 0.0829(7) Uani d . 1
H H6 0.1697 0.0329 0.4836 0.099 Uiso calc R 1
C C7 0.7457(3) 0.24819(16) 0.47313(18) 0.0604(5) Uani d . 1
C C8 0.8730(3) 0.30918(17) 0.42691(18) 0.0627(5) Uani d . 1
H H8 0.8383 0.3212 0.3563 0.075 Uiso calc R 1
C C9 1.0592(3) 0.34740(16) 0.50741(18) 0.0603(5) Uani d . 1
C C10 1.2526(4) 0.41398(17) 0.50558(19) 0.0635(5) Uani d . 1
C C11 1.1879(4) 0.32868(19) 0.7064(2) 0.0723(6) Uani d . 1
H H11A 1.3256 0.3220 0.6951 0.087 Uiso calc R 1
H H11B 1.1483 0.2699 0.7392 0.087 Uiso calc R 1
C C12 1.1974(3) 0.44418(19) 0.78821(18) 0.0649(5) Uani d . 1
C C13 1.0193(4) 0.4834(2) 0.8071(2) 0.0868(8) Uani d . 1
H H13 0.8903 0.4379 0.7676 0.104 Uiso calc R 1
C C14 1.0277(4) 0.5887(2) 0.8832(2) 0.0891(8) Uani d . 1
H H14 0.9038 0.6122 0.8937 0.107 Uiso calc R 1
C C15 1.2125(3) 0.65996(19) 0.94393(18) 0.0669(6) Uani d . 1
C C16 1.3897(4) 0.6194(3) 0.9236(3) 0.1062(11) Uani d . 1
H H16 1.5190 0.6646 0.9627 0.127 Uiso calc R 1
C C17 1.3814(4) 0.5149(3) 0.8477(3) 0.1017(10) Uani d . 1
H H17 1.5051 0.4916 0.8364 0.122 Uiso calc R 1
C C18 1.2253(4) 0.7780(2) 1.0281(2) 0.0778(6) Uani d . 1
C C19 1.0071(5) 0.8031(3) 1.0371(3) 0.1174(11) Uani d . 1
H H19A 0.9430 0.7489 1.0670 0.176 Uiso calc R 1
H H19B 0.9226 0.7969 0.9632 0.176 Uiso calc R 1
H H19C 1.0201 0.8792 1.0867 0.176 Uiso calc R 1
C C20 1.3529(7) 0.7854(3) 1.1457(3) 0.1262(13) Uani d . 1
H H20A 1.2867 0.7292 1.1725 0.189 Uiso calc R 1
H H20B 1.3622 0.8604 1.1966 0.189 Uiso calc R 1
H H20C 1.4902 0.7713 1.1422 0.189 Uiso calc R 1
C C21 1.3251(7) 0.8704(3) 0.9879(4) 0.1315(13) Uani d . 1
H H21A 1.3187 0.9444 1.0358 0.197 Uiso calc R 1
H H21B 1.2517 0.8617 0.9111 0.197 Uiso calc R 1
H H21C 1.4680 0.8635 0.9913 0.197 Uiso calc R 1
Cl Cl1 -0.13478(10) -0.00033(6) 0.28340(6) 0.0938(3) Uani d . 1
N N1 0.8497(3) 0.24867(15) 0.57708(16) 0.0668(5) Uani d . 1
N N2 1.0407(3) 0.30882(14) 0.59649(15) 0.0643(5) Uani d . 1
O O1 1.4087(3) 0.44336(14) 0.58439(14) 0.0768(4) Uani d . 1
O O2 1.2374(3) 0.43813(15) 0.41032(14) 0.0803(5) Uani d . 1
H H2A 1.3497 0.4729 0.4113 0.120 Uiso calc R 1

loop_
_atom_site_aniso_label
_atom_site_aniso_U_11
_atom_site_aniso_U_22
_atom_site_aniso_U_33
_atom_site_aniso_U_12
_atom_site_aniso_U_13
_atom_site_aniso_U_23
C1 0.0608(13) 0.0616(12) 0.0773(14) 0.0088(10) 0.0171(11) -0.0002(10)
C2 0.0760(16) 0.1025(19) 0.0709(15) -0.0056(14) 0.0053(13) 0.0204(14)
C3 0.0798(16) 0.0944(17) 0.0725(15) -0.0052(13) 0.0172(13) 0.0241(13)
C4 0.0611(12) 0.0511(10) 0.0671(12) 0.0102(9) 0.0197(10) 0.0072(9)
C5 0.0665(14) 0.0834(15) 0.0759(14) 0.0050(12) 0.0143(12) 0.0262(12)
C6 0.0690(15) 0.0851(16) 0.0945(18) 0.0018(12) 0.0243(14) 0.0289(14)
C7 0.0623(12) 0.0483(10) 0.0639(12) 0.0077(9) 0.0169(10) 0.0062(8)
C8 0.0688(13) 0.0545(11) 0.0613(11) 0.0077(9) 0.0187(10) 0.0112(9)
C9 0.0655(12) 0.0469(10) 0.0656(12) 0.0084(9) 0.0211(10) 0.0096(9)
C10 0.0679(13) 0.0520(10) 0.0676(13) 0.0081(9) 0.0220(11) 0.0106(9)
C11 0.0684(14) 0.0708(13) 0.0747(14) 0.0067(11) 0.0081(11) 0.0274(11)
C12 0.0578(12) 0.0715(13) 0.0630(12) 0.0026(10) 0.0092(10) 0.0247(10)
C13 0.0565(13) 0.0803(16) 0.1011(19) -0.0058(11) 0.0084(13) 0.0070(14)
C14 0.0572(14) 0.0888(17) 0.1026(19) 0.0058(12) 0.0121(13) 0.0083(14)
C15 0.0597(12) 0.0746(13) 0.0606(12) -0.0040(10) 0.0091(10) 0.0219(10)
C16 0.0536(14) 0.114(2) 0.108(2) -0.0141(14) 0.0096(14) -0.0162(18)
C17 0.0515(13) 0.111(2) 0.111(2) 0.0024(13) 0.0132(14) -0.0079(17)
C18 0.0788(16) 0.0740(14) 0.0697(14) -0.0030(12) 0.0123(12) 0.0157(11)
C19 0.109(2) 0.111(2) 0.113(2) 0.0151(19) 0.035(2) -0.0011(19)
C20 0.160(3) 0.107(2) 0.0766(18) 0.007(2) -0.008(2) 0.0073(17)
C21 0.158(3) 0.089(2) 0.157(3) 0.001(2) 0.065(3) 0.043(2)
Cl1 0.0648(4) 0.0897(5) 0.1040(5) -0.0023(3) 0.0161(3) 0.0024(4)
N1 0.0624(11) 0.0606(10) 0.0721(11) 0.0007(8) 0.0161(9) 0.0165(8)
N2 0.0618(11) 0.0580(9) 0.0677(11) 0.0046(8) 0.0137(9) 0.0153(8)
O1 0.0684(10) 0.0830(11) 0.0738(10) -0.0029(8) 0.0172(8) 0.0226(8)
O2 0.0777(11) 0.0827(11) 0.0757(10) -0.0071(9) 0.0174(8) 0.0262(8)

loop_
_atom_type_symbol
_atom_type_description
_atom_type_scat_dispersion_real
_atom_type_scat_dispersion_imag
_atom_type_scat_source
C C 0.0033 0.0016 'International Tables Vol C Tables 4.2.6.8 and 6.1.1.4'
H H 0.0000 0.0000 'International Tables Vol C Tables 4.2.6.8 and 6.1.1.4'
N N 0.0061 0.0033 'International Tables Vol C Tables 4.2.6.8 and 6.1.1.4'
O O 0.0106 0.0060 'International Tables Vol C Tables 4.2.6.8 and 6.1.1.4'
Cl Cl 0.1484 0.1585 'International Tables Vol C Tables 4.2.6.8 and 6.1.1.4'

loop_
_geom_angle_atom_site_label_1
_geom_angle_atom_site_label_2
_geom_angle_atom_site_label_3
_geom_angle
C2 C1 C6 120.3(2)
C2 C1 Cl1 120.1(2)
C6 C1 Cl1 119.6(2)
C1 C2 C3 120.1(3)
C1 C2 H2 119.9
C3 C2 H2 119.9
C4 C3 C2 120.9(2)
C4 C3 H3 119.5
C2 C3 H3 119.5
C3 C4 C5 117.6(2)
C3 C4 C7 121.5(2)
C5 C4 C7 120.8(2)
C4 C5 C6 121.4(2)
C4 C5 H5 119.3
C6 C5 H5 119.3
C1 C6 C5 119.6(2)
C1 C6 H6 120.2
C5 C6 H6 120.2
N1 C7 C8 110.39(19)
N1 C7 C4 119.21(19)
C8 C7 C4 130.4(2)
C9 C8 C7 105.5(2)
C9 C8 H8 127.2
C7 C8 H8 127.2
N2 C9 C8 107.10(19)
N2 C9 C10 122.7(2)
C8 C9 C10 130.2(2)
O1 C10 O2 124.3(2)
O1 C10 C9 123.5(2)
O2 C10 C9 112.2(2)
N2 C11 C12 113.02(18)
N2 C11 H11A 109.0
C12 C11 H11A 109.0
N2 C11 H11B 109.0
C12 C11 H11B 109.0
H11A C11 H11B 107.8
C17 C12 C13 116.6(2)
C17 C12 C11 122.0(2)
C13 C12 C11 121.4(2)
C12 C13 C14 121.4(2)
C12 C13 H13 119.3
C14 C13 H13 119.3
C15 C14 C13 122.2(2)
C15 C14 H14 118.9
C13 C14 H14 118.9
C14 C15 C16 115.6(2)
C14 C15 C18 123.1(2)
C16 C15 C18 121.4(2)
C17 C16 C15 122.3(2)
C17 C16 H16 118.9
C15 C16 H16 118.9
C12 C17 C16 121.8(2)
C12 C17 H17 119.1
C16 C17 H17 119.1
C21 C18 C20 109.4(3)
C21 C18 C15 109.6(2)
C20 C18 C15 110.7(2)
C21 C18 C19 107.3(3)
C20 C18 C19 108.1(3)
C15 C18 C19 111.6(2)
C18 C19 H19A 109.5
C18 C19 H19B 109.5
H19A C19 H19B 109.5
C18 C19 H19C 109.5
H19A C19 H19C 109.5
H19B C19 H19C 109.5
C18 C20 H20A 109.5
C18 C20 H20B 109.5
H20A C20 H20B 109.5
C18 C20 H20C 109.5
H20A C20 H20C 109.5
H20B C20 H20C 109.5
C18 C21 H21A 109.5
C18 C21 H21B 109.5
H21A C21 H21B 109.5
C18 C21 H21C 109.5
H21A C21 H21C 109.5
H21B C21 H21C 109.5
N2 N1 C7 105.68(17)
N1 N2 C9 111.31(18)
N1 N2 C11 118.34(18)
C9 N2 C11 130.25(19)
C10 O2 H2A 109.5

loop_
_geom_bond_atom_site_label_1
_geom_bond_atom_site_label_2
_geom_bond_distance
C1 C2 1.359(4)
C1 C6 1.360(4)
C1 Cl1 1.743(2)
C2 C3 1.383(4)
C2 H2 0.9300
C3 C4 1.378(3)
C3 H3 0.9300
C4 C5 1.380(3)
C4 C7 1.468(3)
C5 C6 1.381(3)
C5 H5 0.9300
C6 H6 0.9300
C7 N1 1.346(3)
C7 C8 1.399(3)
C8 C9 1.368(3)
C8 H8 0.9300
C9 N2 1.363(3)
C9 C10 1.465(3)
C10 O1 1.218(3)
C10 O2 1.306(3)
C11 N2 1.460(3)
C11 C12 1.503(3)
C11 H11A 0.9700
C11 H11B 0.9700
C12 C17 1.361(3)
C12 C13 1.375(3)
C13 C14 1.379(4)
C13 H13 0.9300
C14 C15 1.370(3)
C14 H14 0.9300
C15 C16 1.381(4)
C15 C18 1.534(3)
C16 C17 1.371(4)
C16 H16 0.9300
C17 H17 0.9300
C18 C21 1.519(4)
C18 C20 1.519(4)
C18 C19 1.544(4)
C19 H19A 0.9600
C19 H19B 0.9600
C19 H19C 0.9600
C20 H20A 0.9600
C20 H20B 0.9600
C20 H20C 0.9600
C21 H21A 0.9600
C21 H21B 0.9600
C21 H21C 0.9600
N1 N2 1.343(2)
O2 H2A 0.8200

loop_
_geom_hbond_atom_site_label_D
_geom_hbond_atom_site_label_H
_geom_hbond_atom_site_label_A
_geom_hbond_site_symmetry_A
_geom_hbond_distance_DH
_geom_hbond_distance_HA
_geom_hbond_distance_DA
_geom_hbond_angle_DHA
O2 H2A O1 2_866 0.82 1.81 2.624(2) 176.8

loop_
_geom_torsion_atom_site_label_1
_geom_torsion_atom_site_label_2
_geom_torsion_atom_site_label_3
_geom_torsion_atom_site_label_4
_geom_torsion
C6 C1 C2 C3 -1.0(4)
Cl1 C1 C2 C3 178.9(2)
C1 C2 C3 C4 0.1(4)
C2 C3 C4 C5 -0.1(4)
C2 C3 C4 C7 179.9(2)
C3 C4 C5 C6 0.9(4)
C7 C4 C5 C6 -179.1(2)
C2 C1 C6 C5 1.8(4)
Cl1 C1 C6 C5 -178.16(19)
C4 C5 C6 C1 -1.7(4)
C3 C4 C7 N1 -179.6(2)
C5 C4 C7 N1 0.4(3)
C3 C4 C7 C8 -0.5(3)
C5 C4 C7 C8 179.5(2)
N1 C7 C8 C9 -0.2(2)
C4 C7 C8 C9 -179.43(19)
C7 C8 C9 N2 0.6(2)
C7 C8 C9 C10 178.73(19)
N2 C9 C10 O1 -2.6(3)
C8 C9 C10 O1 179.5(2)
N2 C9 C10 O2 177.59(18)
C8 C9 C10 O2 -0.3(3)
N2 C11 C12 C17 -131.2(3)
N2 C11 C12 C13 49.1(3)
C17 C12 C13 C14 -0.6(4)
C11 C12 C13 C14 179.1(3)
C12 C13 C14 C15 0.1(5)
C13 C14 C15 C16 0.2(4)
C13 C14 C15 C18 179.3(2)
C14 C15 C16 C17 0.0(5)
C18 C15 C16 C17 -179.1(3)
C13 C12 C17 C16 0.8(5)
C11 C12 C17 C16 -178.9(3)
C15 C16 C17 C12 -0.5(5)
C14 C15 C18 C21 -117.2(3)
C16 C15 C18 C21 61.9(4)
C14 C15 C18 C20 122.0(3)
C16 C15 C18 C20 -58.9(4)
C14 C15 C18 C19 1.6(4)
C16 C15 C18 C19 -179.3(3)
C8 C7 N1 N2 -0.2(2)
C4 C7 N1 N2 179.10(16)
C7 N1 N2 C9 0.6(2)
C7 N1 N2 C11 177.22(17)
C8 C9 N2 N1 -0.7(2)
C10 C9 N2 N1 -179.06(17)
C8 C9 N2 C11 -176.87(19)
C10 C9 N2 C11 4.8(3)
C12 C11 N2 N1 -97.8(2)
C12 C11 N2 C9 78.1(3)

loop_
_cod_related_entry_id
_cod_related_entry_database
_cod_related_entry_code
1 ChemSpider 21124303
